data_1517651
loop_
_publ_author_name
'Ying-Ying Liu'
'Jie Liu'
'Jin Yang'
'Bo Liu'
'Jian-Fang Ma'

_publ_section_title
;
 Eight coordination compounds based on a reduced Schiff base
 tetraaminodiphenol macrocyclic ligand
;
_journal_name_full
;
Inorganica Chimica Acta
;
_journal_page_first 85
_journal_page_last 96
_journal_volume 403
_journal_year 2013
_chemical_formula_sum 'C13 H23.5 Cd N2 O6.25'
_chemical_formula_weight 420.24
_space_group_IT_number 14
_symmetry_cell_setting monoclinic
_symmetry_space_group_name_Hall '-P 2yn'
_symmetry_space_group_name_H-M 'P 1 21/n 1'
_atom_sites_solution_hydrogens geom
_atom_sites_solution_primary direct
_atom_sites_solution_secondary difmap
_cell_angle_alpha 90.00
_cell_angle_beta 100.022(3)
_cell_angle_gamma 90.00
_cell_formula_units_Z 4
_cell_length_a 11.094(2)
_cell_length_b 13.237(3)
_cell_length_c 15.332(3)
_cell_measurement_temperature 293(2)
_cell_volume 2217.2(8)
_computing_cell_refinement CrysAlis
_computing_data_collection 'CrysAlis (Oxford Diffraction, 2006)'
_computing_data_reduction CrysAlis
_computing_structure_refinement 'SHELXL-97 (Sheldrick, 1997)'
_computing_structure_solution 'SHELXS-97 (Sheldrick, 1997)'
_diffrn_ambient_temperature 293(2)
_diffrn_detector_area_resol_mean 10.0
_diffrn_measured_fraction_theta_full 0.995
_diffrn_measured_fraction_theta_max 0.935
_diffrn_measurement_device_type 'Oxford Diffraction Gemini R Ultra'
_diffrn_measurement_method '\w scan'
_diffrn_radiation_monochromator graphite
_diffrn_radiation_source 'fine-focus sealed tube'
_diffrn_radiation_type MoK\a
_diffrn_radiation_wavelength 0.71069
_diffrn_reflns_av_R_equivalents 0.0222
_diffrn_reflns_av_sigmaI/netI 0.0265
_diffrn_reflns_limit_h_max 14
_diffrn_reflns_limit_h_min -14
_diffrn_reflns_limit_k_max 13
_diffrn_reflns_limit_k_min -17
_diffrn_reflns_limit_l_max 19
_diffrn_reflns_limit_l_min -20
_diffrn_reflns_number 13257
_diffrn_reflns_theta_full 25.00
_diffrn_reflns_theta_max 28.32
_diffrn_reflns_theta_min 2.05
_exptl_absorpt_coefficient_mu 1.008
_exptl_absorpt_correction_T_max 0.78
_exptl_absorpt_correction_T_min 0.73
_exptl_absorpt_correction_type multi-scan
_exptl_absorpt_process_details
;
CrysAlis (Oxford Diffraction, 2006)
;
_exptl_crystal_colour colorless
_exptl_crystal_density_diffrn 1.259
_exptl_crystal_density_method 'not measured'
_exptl_crystal_description block
_exptl_crystal_F_000 854
_exptl_crystal_size_max 0.32
_exptl_crystal_size_mid 0.27
_exptl_crystal_size_min 0.24
_refine_diff_density_max 1.271
_refine_diff_density_min -0.699
_refine_diff_density_rms 0.172
_refine_ls_extinction_method none
_refine_ls_goodness_of_fit_ref 1.033
_refine_ls_hydrogen_treatment mixed
_refine_ls_matrix_type full
_refine_ls_number_parameters 250
_refine_ls_number_reflns 5163
_refine_ls_number_restraints 9
_refine_ls_restrained_S_all 1.055
_refine_ls_R_factor_all 0.0606
_refine_ls_R_factor_gt 0.0461
_refine_ls_shift/su_max 0.000
_refine_ls_shift/su_mean 0.000
_refine_ls_structure_factor_coef Fsqd
_refine_ls_weighting_details 'calc w=1/[\s^2^(Fo^2^)+(0.1042P)^2^+1.1120P] where P=(Fo^2^+2Fc^2^)/3'
_refine_ls_weighting_scheme calc
_refine_ls_wR_factor_gt 0.1414
_refine_ls_wR_factor_ref 0.1547
_reflns_number_gt 4011
_reflns_number_total 5163
_reflns_threshold_expression >2sigma(I)
_cod_data_source_file ICA-2013-403-85-96-5.cif
_cod_data_source_block 5
_cod_original_sg_symbol_H-M P21/n
_cod_original_formula_sum 'C13 H23.50 Cd N2 O6.25'
_cod_database_code 1517651

loop_
_symmetry_equiv_pos_as_xyz
'x, y, z'
'-x+1/2, y+1/2, -z+1/2'
'-x, -y, -z'
'x-1/2, -y-1/2, z-1/2'

loop_
_atom_site_label
_atom_site_type_symbol
_atom_site_fract_x
_atom_site_fract_y
_atom_site_fract_z
_atom_site_U_iso_or_equiv
_atom_site_adp_type
_atom_site_occupancy
_atom_site_symmetry_multiplicity
_atom_site_calc_flag
_atom_site_refinement_flags
Cd1 Cd 0.27436(3) 0.01796(3) 0.507830(18) 0.04434(14) Uani 1 1 d D
C1 C 0.7080(6) 0.4278(5) 0.5714(4) 0.088(2) Uani 1 1 d .
H1A H 0.7920 0.4149 0.5965 0.133 Uiso 1 1 calc R
H1B H 0.6792 0.4850 0.6003 0.133 Uiso 1 1 calc R
H1C H 0.7013 0.4416 0.5093 0.133 Uiso 1 1 calc R
C2 C 0.6313(5) 0.3361(4) 0.5842(3) 0.0607(12) Uani 1 1 d .
C3 C 0.5055(5) 0.3350(4) 0.5536(3) 0.0589(11) Uani 1 1 d .
H3 H 0.4686 0.3924 0.5258 0.071 Uiso 1 1 calc R
C4 C 0.4330(4) 0.2510(3) 0.5630(3) 0.0509(10) Uani 1 1 d .
C5 C 0.4862(4) 0.1630(3) 0.6035(2) 0.0433(8) Uani 1 1 d .
C6 C 0.6135(4) 0.1632(3) 0.6357(2) 0.0441(8) Uani 1 1 d .
C7 C 0.6831(4) 0.2486(4) 0.6246(3) 0.0539(10) Uani 1 1 d .
H7 H 0.7670 0.2468 0.6449 0.065 Uiso 1 1 calc R
C8 C 0.2963(4) 0.2576(4) 0.5341(4) 0.0602(12) Uani 1 1 d .
H8A H 0.2565 0.2421 0.5840 0.072 Uiso 1 1 calc R
H8B H 0.2745 0.3262 0.5154 0.072 Uiso 1 1 calc R
C9 C 0.3038(5) 0.2020(4) 0.3797(3) 0.0568(11) Uani 1 1 d .
H9A H 0.3903 0.2171 0.3961 0.068 Uiso 1 1 calc R
H9B H 0.2644 0.2589 0.3465 0.068 Uiso 1 1 calc R
C10 C 0.2871(4) 0.1082(4) 0.3227(3) 0.0569(11) Uani 1 1 d .
H10A H 0.2005 0.0946 0.3046 0.068 Uiso 1 1 calc R
H10B H 0.3221 0.1194 0.2697 0.068 Uiso 1 1 calc R
C11 C 0.3272(4) -0.0722(3) 0.3167(3) 0.0490(9) Uani 1 1 d .
H11A H 0.3603 -0.0621 0.2628 0.059 Uiso 1 1 calc R
H11B H 0.2400 -0.0844 0.3000 0.059 Uiso 1 1 calc R
C12 C -0.0063(4) -0.0233(3) 0.4523(3) 0.0453(9) Uani 1 1 d .
C13 C 0.0501(11) 0.0939(12) 0.8013(8) 0.091(4) Uani 0.50 1 d P
H13A H 0.0839 0.1043 0.8626 0.136 Uiso 0.50 1 calc PR
H13B H 0.0306 0.0237 0.7913 0.136 Uiso 0.50 1 calc PR
H13C H -0.0229 0.1336 0.7858 0.136 Uiso 0.50 1 calc PR
C14 C -0.0629(12) 0.1896(10) 0.3004(8) 0.083(3) Uani 0.50 1 d P
H14A H -0.1419 0.2155 0.2746 0.124 Uiso 0.50 1 calc PR
H14B H -0.0625 0.1174 0.2939 0.124 Uiso 0.50 1 calc PR
H14C H -0.0016 0.2186 0.2709 0.124 Uiso 0.50 1 calc PR
O1 O 0.4211(3) 0.0814(2) 0.61427(18) 0.0495(7) Uani 1 1 d D
O2 O 0.0883(3) -0.0334(3) 0.4204(2) 0.0596(8) Uani 1 1 d .
O3 O 0.1122(3) 0.0477(3) 0.5849(2) 0.0562(8) Uani 1 1 d .
O4 O 0.1315(7) 0.1218(7) 0.7514(4) 0.084(3) Uani 0.50 1 d P
H4 H 0.1806 0.0758 0.7496 0.126 Uiso 0.50 1 calc PR
O5 O -0.0371(8) 0.2152(8) 0.3925(8) 0.105(3) Uani 0.50 1 d P
H5 H -0.0322 0.2767 0.3980 0.157 Uiso 0.50 1 calc PRD
O2W O 0.3744(15) 0.0863(17) 0.7938(6) 0.068(5) Uani 0.20 1 d PD
O2W' O 0.3758(19) 0.0186(13) 0.7865(8) 0.089(5) Uiso 0.30 1 d PD
O3W O 0.5383(10) 0.1612(12) 0.2389(11) 0.153(5) Uani 0.50 1 d P
O4W O 0.030(2) 0.4003(16) 0.4290(14) 0.106(6) Uiso 0.25 1 d P
O1W O 0.3050(5) -0.1394(4) 0.5692(3) 0.0886(12) Uani 1 1 d D
H1D H 0.333(6) -0.1146(19) 0.6235(16) 0.133 Uiso 1 1 d D
H1E H 0.223(2) -0.147(7) 0.564(5) 0.133 Uiso 1 1 d D
N1 N 0.2507(3) 0.1871(3) 0.4600(3) 0.0516(8) Uani 1 1 d D
H1N H 0.178(3) 0.209(4) 0.444(4) 0.077 Uiso 1 1 d D
N2 N 0.3468(3) 0.0203(3) 0.3714(2) 0.0440(7) Uani 1 1 d D
H2N H 0.426(2) 0.034(4) 0.377(4) 0.066 Uiso 1 1 d D

loop_
_atom_site_aniso_label
_atom_site_aniso_U_11
_atom_site_aniso_U_22
_atom_site_aniso_U_33
_atom_site_aniso_U_23
_atom_site_aniso_U_13
_atom_site_aniso_U_12
Cd1 0.03219(19) 0.0540(2) 0.0461(2) 0.00441(11) 0.00477(12) -0.00241(11)
C1 0.089(4) 0.071(4) 0.095(4) 0.019(3) -0.011(3) -0.032(3)
C2 0.066(3) 0.052(3) 0.058(3) -0.003(2) -0.005(2) -0.017(2)
C3 0.063(3) 0.047(2) 0.062(3) -0.003(2) -0.003(2) 0.000(2)
C4 0.046(2) 0.052(2) 0.053(2) -0.0066(18) 0.0031(18) 0.0034(18)
C5 0.0367(19) 0.051(2) 0.0416(19) -0.0057(16) 0.0055(14) -0.0019(16)
C6 0.041(2) 0.052(2) 0.0382(18) -0.0053(16) 0.0019(15) -0.0011(17)
C7 0.043(2) 0.066(3) 0.049(2) -0.0090(19) -0.0002(17) -0.011(2)
C8 0.044(2) 0.055(3) 0.078(3) -0.013(2) 0.001(2) 0.010(2)
C9 0.056(3) 0.053(3) 0.057(2) 0.0117(19) -0.001(2) -0.001(2)
C10 0.053(3) 0.065(3) 0.049(2) 0.015(2) -0.0029(18) 0.003(2)
C11 0.040(2) 0.062(3) 0.0417(19) -0.0023(17) -0.0020(15) 0.0017(18)
C12 0.035(2) 0.058(2) 0.043(2) -0.0012(17) 0.0057(15) -0.0029(16)
C13 0.065(7) 0.138(12) 0.067(7) -0.042(7) 0.004(5) -0.017(7)
C14 0.073(7) 0.103(9) 0.079(8) 0.033(7) 0.031(6) 0.007(7)
O1 0.0384(14) 0.0573(17) 0.0505(15) 0.0028(12) 0.0014(11) -0.0042(12)
O2 0.0373(16) 0.092(3) 0.0518(17) -0.0127(15) 0.0127(13) -0.0086(16)
O3 0.0359(15) 0.084(2) 0.0485(16) -0.0122(15) 0.0067(12) -0.0105(15)
O4 0.063(4) 0.147(8) 0.043(3) -0.043(4) 0.013(3) -0.028(5)
O5 0.066(5) 0.093(7) 0.152(10) 0.019(6) 0.008(6) 0.011(5)
O2W 0.057(10) 0.111(15) 0.034(7) 0.024(8) 0.007(6) -0.031(10)
O3W 0.066(6) 0.209(15) 0.185(12) -0.014(11) 0.024(7) -0.013(8)
O1W 0.104(3) 0.086(3) 0.075(3) 0.009(2) 0.014(2) 0.004(3)
N1 0.0353(17) 0.056(2) 0.060(2) 0.0040(17) -0.0005(15) 0.0043(15)
N2 0.0330(17) 0.0513(19) 0.0463(18) 0.0069(14) 0.0029(14) 0.0013(14)

loop_
_atom_type_symbol
_atom_type_description
_atom_type_scat_dispersion_real
_atom_type_scat_dispersion_imag
_atom_type_scat_source
C C 0.0033 0.0016 'International Tables Vol C Tables 4.2.6.8 and 6.1.1.4'
H H 0.0000 0.0000 'International Tables Vol C Tables 4.2.6.8 and 6.1.1.4'
N N 0.0061 0.0033 'International Tables Vol C Tables 4.2.6.8 and 6.1.1.4'
O O 0.0106 0.0060 'International Tables Vol C Tables 4.2.6.8 and 6.1.1.4'
Cd Cd -0.8075 1.2024 'International Tables Vol C Tables 4.2.6.8 and 6.1.1.4'

loop_
_geom_angle_atom_site_label_1
_geom_angle_atom_site_label_2
_geom_angle_atom_site_label_3
_geom_angle
_geom_angle_site_symmetry_1
_geom_angle_site_symmetry_3
O1 Cd1 O1W 90.27(14) . .
O1 Cd1 O3 95.33(10) . .
O1W Cd1 O3 91.02(15) . .
O1 Cd1 N1 84.19(11) . .
O1W Cd1 N1 173.79(15) . .
O3 Cd1 N1 86.75(13) . .
O1 Cd1 O2 165.57(11) . .
O1W Cd1 O2 91.37(16) . .
O3 Cd1 O2 70.31(11) . .
N1 Cd1 O2 93.32(13) . .
O1 Cd1 N2 108.71(12) . .
O1W Cd1 N2 109.05(14) . .
O3 Cd1 N2 148.09(11) . .
N1 Cd1 N2 75.50(13) . .
O2 Cd1 N2 84.26(12) . .
O1 Cd1 H1D 71.5(8) . .
O1W Cd1 H1D 21.0(5) . .
O3 Cd1 H1D 83.5(15) . .
N1 Cd1 H1D 152.8(6) . .
O2 Cd1 H1D 107.1(11) . .
N2 Cd1 H1D 123.4(13) . .
C2 C1 H1A 109.5 . .
C2 C1 H1B 109.5 . .
H1A C1 H1B 109.5 . .
C2 C1 H1C 109.5 . .
H1A C1 H1C 109.5 . .
H1B C1 H1C 109.5 . .
C7 C2 C3 117.0(4) . .
C7 C2 C1 121.9(5) . .
C3 C2 C1 121.1(5) . .
C2 C3 C4 122.3(4) . .
C2 C3 H3 118.8 . .
C4 C3 H3 118.8 . .
C3 C4 C5 120.2(4) . .
C3 C4 C8 119.5(4) . .
C5 C4 C8 120.2(4) . .
O1 C5 C4 122.4(4) . .
O1 C5 C6 119.4(4) . .
C4 C5 C6 118.1(4) . .
C7 C6 C5 120.0(4) . .
C7 C6 C11 120.3(4) . 3_656
C5 C6 C11 119.7(4) . 3_656
C2 C7 C6 122.3(4) . .
C2 C7 H7 118.8 . .
C6 C7 H7 118.8 . .
N1 C8 C4 112.3(4) . .
N1 C8 H8A 109.1 . .
C4 C8 H8A 109.1 . .
N1 C8 H8B 109.1 . .
C4 C8 H8B 109.1 . .
H8A C8 H8B 107.9 . .
N1 C9 C10 110.4(4) . .
N1 C9 H9A 109.6 . .
C10 C9 H9A 109.6 . .
N1 C9 H9B 109.6 . .
C10 C9 H9B 109.6 . .
H9A C9 H9B 108.1 . .
N2 C10 C9 110.9(3) . .
N2 C10 H10A 109.5 . .
C9 C10 H10A 109.5 . .
N2 C10 H10B 109.5 . .
C9 C10 H10B 109.5 . .
H10A C10 H10B 108.1 . .
N2 C11 C6 112.3(3) . 3_656
N2 C11 H11A 109.1 . .
C6 C11 H11A 109.1 3_656 .
N2 C11 H11B 109.1 . .
C6 C11 H11B 109.1 3_656 .
H11A C11 H11B 107.9 . .
O2 C12 O3 125.6(4) . 3_556
O2 C12 C12 117.8(5) . 3_556
O3 C12 C12 116.6(5) 3_556 3_556
O4 C13 H13A 109.5 . .
O4 C13 H13B 109.5 . .
H13A C13 H13B 109.5 . .
O4 C13 H13C 109.5 . .
H13A C13 H13C 109.5 . .
H13B C13 H13C 109.5 . .
O5 C14 H14A 109.5 . .
O5 C14 H14B 109.5 . .
H14A C14 H14B 109.5 . .
O5 C14 H14C 109.5 . .
H14A C14 H14C 109.5 . .
H14B C14 H14C 109.5 . .
C5 O1 Cd1 123.6(2) . .
C12 O2 Cd1 117.5(3) . .
C12 O3 Cd1 117.8(3) 3_556 .
C13 O4 H4 109.5 . .
C14 O5 H5 109.5 . .
Cd1 O1W H1D 92.9(16) . .
Cd1 O1W H1E 89(6) . .
H1D O1W H1E 107(3) . .
C9 N1 C8 115.0(4) . .
C9 N1 Cd1 110.4(3) . .
C8 N1 Cd1 110.7(3) . .
C9 N1 H1N 102(4) . .
C8 N1 H1N 101(4) . .
Cd1 N1 H1N 118(4) . .
C10 N2 C11 111.0(3) . .
C10 N2 Cd1 105.4(3) . .
C11 N2 Cd1 116.8(3) . .
C10 N2 H2N 104(4) . .
C11 N2 H2N 106(4) . .
Cd1 N2 H2N 113(4) . .

loop_
_geom_bond_atom_site_label_1
_geom_bond_atom_site_label_2
_geom_bond_distance
_geom_bond_site_symmetry_2
Cd1 O1 2.257(3) .
Cd1 O1W 2.287(5) .
Cd1 O3 2.351(3) .
Cd1 N1 2.356(4) .
Cd1 O2 2.357(3) .
Cd1 N2 2.369(4) .
Cd1 H1D 2.50(2) .
C1 C2 1.515(7) .
C1 H1A 0.9600 .
C1 H1B 0.9600 .
C1 H1C 0.9600 .
C2 C7 1.389(7) .
C2 C3 1.392(7) .
C3 C4 1.395(7) .
C3 H3 0.9300 .
C4 C5 1.401(6) .
C4 C8 1.507(6) .
C5 O1 1.326(5) .
C5 C6 1.412(5) .
C6 C7 1.395(6) .
C6 C11 1.500(6) 3_656
C7 H7 0.9300 .
C8 N1 1.489(6) .
C8 H8A 0.9700 .
C8 H8B 0.9700 .
C9 N1 1.468(6) .
C9 C10 1.511(7) .
C9 H9A 0.9700 .
C9 H9B 0.9700 .
C10 N2 1.476(5) .
C10 H10A 0.9700 .
C10 H10B 0.9700 .
C11 N2 1.479(6) .
C11 C6 1.500(6) 3_656
C11 H11A 0.9700 .
C11 H11B 0.9700 .
C12 O2 1.239(5) .
C12 O3 1.256(5) 3_556
C12 C12 1.570(8) 3_556
C13 O4 1.333(14) .
C13 H13A 0.9600 .
C13 H13B 0.9600 .
C13 H13C 0.9600 .
C14 O5 1.433(16) .
C14 H14A 0.9600 .
C14 H14B 0.9600 .
C14 H14C 0.9600 .
O3 C12 1.256(5) 3_556
O4 H4 0.8200 .
O5 H5 0.8200 .
O2W O2W' 0.90(2) .
O1W H1D 0.90(2) .
O1W H1E 0.91(2) .
N1 H1N 0.85(2) .
N2 H2N 0.88(2) .

loop_
_geom_hbond_atom_site_label_D
_geom_hbond_atom_site_label_H
_geom_hbond_atom_site_label_A
_geom_hbond_distance_DH
_geom_hbond_distance_HA
_geom_hbond_distance_DA
_geom_hbond_angle_DHA
_geom_hbond_site_symmetry_A
N1 H1N O5 0.85(2) 2.38(3) 3.202(9) 162(5) .
N2 H2N O1 0.88(2) 2.27(4) 2.879(5) 126(4) 3_656
O4 H4 O2W' 0.82 2.27 3.00(2) 148.1 .
O5 H5 O4W 0.82 1.81 2.59(2) 160.5 .
O5 H5 O2W 0.82 2.52 3.11(2) 129.7 4_565
O1W H1D O3W 0.90(2) 2.41(3) 3.158(16) 140(3) 3_656

loop_
_geom_torsion_atom_site_label_1
_geom_torsion_atom_site_label_2
_geom_torsion_atom_site_label_3
_geom_torsion_atom_site_label_4
_geom_torsion
_geom_torsion_site_symmetry_1
_geom_torsion_site_symmetry_4
C7 C2 C3 C4 0.6(7) . .
C1 C2 C3 C4 178.8(5) . .
C2 C3 C4 C5 -0.8(7) . .
C2 C3 C4 C8 175.8(5) . .
C3 C4 C5 O1 179.8(4) . .
C8 C4 C5 O1 3.2(6) . .
C3 C4 C5 C6 1.4(6) . .
C8 C4 C5 C6 -175.2(4) . .
O1 C5 C6 C7 179.8(4) . .
C4 C5 C6 C7 -1.7(6) . .
O1 C5 C6 C11 -1.4(6) . 3_656
C4 C5 C6 C11 177.0(4) . 3_656
C3 C2 C7 C6 -0.9(7) . .
C1 C2 C7 C6 -179.1(5) . .
C5 C6 C7 C2 1.5(6) . .
C11 C6 C7 C2 -177.2(4) 3_656 .
C3 C4 C8 N1 116.5(5) . .
C5 C4 C8 N1 -66.9(6) . .
N1 C9 C10 N2 -59.6(5) . .
C4 C5 O1 Cd1 44.3(5) . .
C6 C5 O1 Cd1 -137.2(3) . .
O1W Cd1 O1 C5 153.6(3) . .
O3 Cd1 O1 C5 -115.4(3) . .
N1 Cd1 O1 C5 -29.2(3) . .
O2 Cd1 O1 C5 -109.9(5) . .
N2 Cd1 O1 C5 43.3(3) . .
O3 C12 O2 Cd1 -179.2(4) 3_556 .
C12 C12 O2 Cd1 0.4(6) 3_556 .
O1 Cd1 O2 C12 -6.4(7) . .
O1W Cd1 O2 C12 90.0(4) . .
O3 Cd1 O2 C12 -0.6(3) . .
N1 Cd1 O2 C12 -85.9(3) . .
N2 Cd1 O2 C12 -161.0(4) . .
O1 Cd1 O3 C12 179.3(3) . 3_556
O1W Cd1 O3 C12 -90.3(4) . 3_556
N1 Cd1 O3 C12 95.5(4) . 3_556
O2 Cd1 O3 C12 0.8(3) . 3_556
N2 Cd1 O3 C12 39.9(5) . 3_556
C10 C9 N1 C8 160.4(4) . .
C10 C9 N1 Cd1 34.2(4) . .
C4 C8 N1 C9 -58.7(6) . .
C4 C8 N1 Cd1 67.3(5) . .
O1 Cd1 N1 C9 105.4(3) . .
O1W Cd1 N1 C9 132.1(14) . .
O3 Cd1 N1 C9 -158.9(3) . .
O2 Cd1 N1 C9 -88.9(3) . .
N2 Cd1 N1 C9 -5.7(3) . .
O1 Cd1 N1 C8 -23.1(3) . .
O1W Cd1 N1 C8 3.6(15) . .
O3 Cd1 N1 C8 72.6(3) . .
O2 Cd1 N1 C8 142.6(3) . .
N2 Cd1 N1 C8 -134.2(3) . .
C9 C10 N2 C11 178.1(4) . .
C9 C10 N2 Cd1 50.8(4) . .
C6 C11 N2 C10 -179.8(4) 3_656 .
C6 C11 N2 Cd1 -59.1(4) 3_656 .
O1 Cd1 N2 C10 -102.0(3) . .
O1W Cd1 N2 C10 160.9(3) . .
O3 Cd1 N2 C10 34.8(4) . .
N1 Cd1 N2 C10 -23.5(3) . .
O2 Cd1 N2 C10 71.5(3) . .
O1 Cd1 N2 C11 134.3(3) . .
O1W Cd1 N2 C11 37.2(3) . .
O3 Cd1 N2 C11 -88.9(3) . .
N1 Cd1 N2 C11 -147.2(3) . .
O2 Cd1 N2 C11 -52.2(3) . .
